data_8100800
loop_
_publ_author_name
'Mattausch, Hansj\"urgen'
'Oeckler, Oliver'
'Simon, Arndt'

_publ_section_title
;
Crystal structure of pentaterbium nonabromide monoethanide, Tb~5~Br~9~C~2~
;
_journal_issue 4
_journal_name_full 'Zeitschrift f\"ur Kristallographie - New Crystal Structures'
_journal_page_first 458
_journal_page_last 458
_journal_volume 217
_journal_year 2002
_chemical_formula_moiety 'C4 Br18 Tb10'
_chemical_formula_sum 'C2 Br9 Tb5'
_chemical_formula_weight 3075.62
_chemical_name_common Pentaterbium-Nonabromide-Monoethanide
_space_group_IT_number 14
_symmetry_cell_setting monoclinic
_symmetry_space_group_name_Hall '-P 2ybc'
_symmetry_space_group_name_H-M 'P 1 21/c 1'
_cell_angle_alpha 90.00
_cell_angle_beta 120.675(5)
_cell_angle_gamma 90.00
_cell_formula_units_Z 2
_cell_length_a 9.7562(7)
_cell_length_b 16.4254(9)
_cell_length_c 13.3043(8)
_cell_measurement_temperature 293(2)
_cell_volume 1833.7(2)
_diffrn_ambient_temperature 293(2)
_exptl_crystal_density_diffrn 5.570
_cod_original_sg_symbol_H-M 'P 21/c'
_cod_original_formula_sum 'Tb5 Br9 C2'
_cod_database_code 8100800

loop_
_symmetry_equiv_pos_as_xyz
'x, y, z'
'-x, y+1/2, -z+1/2'
'-x, -y, -z'
'x, -y-1/2, z-1/2'

loop_
_atom_site_label
_atom_site_type_symbol
_atom_site_fract_x
_atom_site_fract_y
_atom_site_fract_z
_atom_site_U_iso_or_equiv
_atom_site_adp_type
_atom_site_occupancy
_atom_site_symmetry_multiplicity
_atom_site_Wyckoff_symbol
_atom_site_calc_flag
_atom_site_refinement_flags
_atom_site_disorder_assembly
_atom_site_disorder_group
Tb1 Tb 0.66381(4) 0.54595(2) 0.03897(3) 0.02603(7) Uani 1 4 e d . . .
Tb2 Tb 0.86682(4) 0.442570(19) 0.31457(3) 0.02542(7) Uani 1 4 e d . . .
Tb3 Tb 0.50878(4) 0.336364(19) 0.22312(3) 0.02604(7) Uani 1 4 e d . . .
Tb4 Tb 0.49985(4) 0.555757(19) 0.26342(3) 0.02622(7) Uani 1 4 e d . . .
Tb5 Tb 0.72302(4) 0.313930(19) 0.05520(3) 0.02619(7) Uani 1 4 e d . . .
Br1 Br 0.20950(10) 0.32237(6) 0.03188(7) 0.03676(16) Uani 1 4 e d . . .
Br2 Br 0.81629(9) 0.55864(6) 0.46036(7) 0.03656(16) Uani 1 4 e d . . .
Br3 Br 0.40441(11) 0.43008(5) 0.35177(8) 0.03720(16) Uani 1 4 e d . . .
Br4 Br 0.01882(10) 0.31886(6) 0.25562(8) 0.03727(16) Uani 1 4 e d . . .
Br5 Br 0.60311(12) 0.19159(5) 0.14271(8) 0.03876(18) Uani 1 4 e d . . .
Br6 Br 0.80785(10) 0.31666(6) 0.43966(7) 0.03738(17) Uani 1 4 e d . . .
Br7 Br 0.58572(9) 0.69645(4) 0.16756(6) 0.02934(13) Uani 1 4 e d . . .
Br8 Br 0.18801(8) 0.56488(5) 0.05626(6) 0.02969(13) Uani 1 4 e d . . .
Br9 Br 0.97751(9) 0.56720(5) 0.23899(7) 0.03642(16) Uani 1 4 e d . . .
C1 C 0.6296(8) 0.4113(4) 0.1201(6) 0.0259(11) Uani 1 4 e d . . .
C2 C 0.5742(8) 0.4695(4) 0.1725(6) 0.0252(10) Uani 1 4 e d . . .

loop_
_atom_site_aniso_label
_atom_site_aniso_U_11
_atom_site_aniso_U_22
_atom_site_aniso_U_33
_atom_site_aniso_U_23
_atom_site_aniso_U_13
_atom_site_aniso_U_12
Tb1 0.02497(12) 0.02465(13) 0.02569(13) 0.00211(9) 0.01090(10) -0.00174(9)
Tb2 0.02495(12) 0.02425(13) 0.02453(12) 0.00050(9) 0.01078(10) -0.00074(9)
Tb3 0.02803(13) 0.02261(13) 0.02702(13) 0.00134(9) 0.01370(11) -0.00086(9)
Tb4 0.02845(13) 0.02303(12) 0.02701(13) -0.00130(9) 0.01403(11) 0.00205(10)
Tb5 0.02997(14) 0.02223(12) 0.02766(13) -0.00127(9) 0.01564(11) 0.00114(10)
Br1 0.0312(3) 0.0369(4) 0.0346(3) 0.0054(3) 0.0113(3) -0.0081(3)
Br2 0.0291(3) 0.0420(4) 0.0299(3) -0.0076(3) 0.0087(2) 0.0032(3)
Br3 0.0472(4) 0.0317(3) 0.0441(4) -0.0002(3) 0.0316(4) -0.0015(3)
Br4 0.0295(3) 0.0389(4) 0.0371(3) -0.0035(3) 0.0124(3) 0.0066(3)
Br5 0.0569(5) 0.0238(3) 0.0507(4) 0.0013(3) 0.0384(4) -0.0016(3)
Br6 0.0334(3) 0.0383(4) 0.0337(3) 0.0106(3) 0.0123(3) -0.0058(3)
Br7 0.0307(3) 0.0256(3) 0.0311(3) -0.0016(2) 0.0153(2) -0.0009(2)
Br8 0.0267(3) 0.0311(3) 0.0316(3) 0.0022(2) 0.0151(2) 0.0006(2)
Br9 0.0306(3) 0.0384(4) 0.0331(3) 0.0050(3) 0.0111(3) -0.0090(3)
C1 0.027(2) 0.023(2) 0.023(2) -0.0009(19) 0.009(2) -0.0023(19)
C2 0.029(3) 0.019(2) 0.027(2) 0.0000(18) 0.013(2) 0.0034(19)

loop_
_geom_bond_atom_site_label_1
_geom_bond_atom_site_label_2
_geom_bond_distance
_geom_bond_site_symmetry_2
_geom_bond_publ_flag
Tb1 C1 2.556(7) . ?
Tb1 C2 2.589(6) 3_665 ?
Tb1 C1 2.642(6) 3_665 ?
Tb1 C2 2.661(7) . ?
Tb1 Br9 2.8740(8) . ?
Tb1 Br1 2.8780(9) 3_665 ?
Tb1 Br8 2.9796(9) 3_665 ?
Tb1 Tb1 3.1921(7) 3_665 ?
Tb1 Br7 3.3088(8) . ?
Tb1 Tb3 3.5692(5) 3_665 ?
Tb1 Tb2 3.5835(5) . ?
Tb1 Tb5 3.8441(5) . ?
Tb2 C1 2.491(6) . ?
Tb2 C2 2.533(6) . ?
Tb2 Br9 2.7342(9) . ?
Tb2 Br4 2.8513(9) 1_655 ?
Tb2 Br6 2.8904(9) . ?
Tb2 Br2 2.9352(9) . ?
Tb2 Br2 3.0131(8) 3_766 ?
Tb2 Tb3 3.5198(5) . ?
Tb2 Tb5 3.6607(5) . ?
Tb2 Tb4 3.7752(5) . ?
Tb3 C2 2.467(7) . ?
Tb3 C1 2.536(7) . ?
Tb3 Br1 2.7334(9) . ?
Tb3 Br3 2.8485(10) . ?
Tb3 Br6 2.8881(9) . ?
Tb3 Br5 2.9412(9) . ?
Tb3 Br7 3.1008(8) 2_645 ?
Tb3 Tb1 3.5692(5) 3_665 ?
Tb3 Tb4 3.6509(5) . ?
Tb3 Tb5 3.7762(5) . ?
Tb4 C2 2.212(7) . ?
Tb4 Br3 2.7617(9) . ?
Tb4 Br2 2.8539(8) . ?
Tb4 Br8 2.8842(8) . ?
Tb4 Br7 2.9597(8) . ?
Tb4 Br5 2.9709(9) 2_655 ?
Tb4 Tb1 3.8693(5) 3_665 ?
Tb5 C1 2.223(7) . ?
Tb5 Br4 2.7556(9) 1_655 ?
Tb5 Br5 2.8552(9) . ?
Tb5 Br8 2.8685(8) 3_665 ?
Tb5 Br7 2.9626(8) 3_665 ?
Tb5 Br6 2.9912(9) 4_565 ?
Br1 Tb1 2.8780(9) 3_665 ?
Br2 Tb2 3.0131(8) 3_766 ?
Br4 Tb5 2.7556(9) 1_455 ?
Br4 Tb2 2.8513(9) 1_455 ?
Br5 Tb4 2.9709(9) 2_645 ?
Br6 Tb5 2.9912(9) 4_566 ?
Br7 Tb5 2.9626(8) 3_665 ?
Br7 Tb3 3.1008(8) 2_655 ?
Br8 Tb5 2.8685(8) 3_665 ?
Br8 Tb1 2.9796(9) 3_665 ?
C1 C2 1.440(10) . ?
C1 Tb1 2.642(6) 3_665 ?
C2 Tb1 2.589(6) 3_665 ?
